data_7057153
loop_
_publ_author_name
'Montis, Riccardo'
'Arca, Massimiliano'
'Aragoni, M. Carla'
'Blake, Alexander J.'
'Castellano, Carlo'
'Demartin, Francesco'
'Isaia, Francesco'
'Lippolis, Vito'
'Pintus, Anna'
'Lenard\~ao, Eder J.'
'Perin, Gelson'
'O'Connor, Alice E.'
'Thurow, Samuel'

_publ_section_title
;
 Structural diversity in the products formed by the reactions of
 2-arylselanyl pyridine derivatives and dihalogens
;
_journal_issue 13
_journal_name_full 'New Journal of Chemistry'
_journal_page_first 10592
_journal_paper_doi 10.1039/C8NJ00495A
_journal_volume 42
_journal_year 2018
_chemical_formula_sum 'C11 H8 Cl F I N Se'
_chemical_formula_weight 414.49
_space_group_crystal_system monoclinic
_space_group_IT_number 14
_space_group_name_Hall '-P 2yn'
_space_group_name_H-M_alt 'P 1 21/n 1'
_symmetry_space_group_name_Hall '-P 2yn'
_symmetry_space_group_name_H-M 'P 1 21/n 1'
_atom_sites_solution_hydrogens geom
_audit_creation_method SHELXL-2017/1
_audit_update_record
;
2018-03-06 deposited with the CCDC.
2018-03-12 downloaded from the CCDC.
;
_cell_angle_alpha 90
_cell_angle_beta 114.370(10)
_cell_angle_gamma 90
_cell_formula_units_Z 4
_cell_length_a 10.0222(8)
_cell_length_b 13.1554(11)
_cell_length_c 10.9690(9)
_cell_measurement_reflns_used 8338
_cell_measurement_temperature 294(2)
_cell_measurement_theta_max 31.43
_cell_measurement_theta_min 2.23
_cell_volume 1317.4(2)
_computing_data_reduction 'Bruker AXS SAINT software'
_computing_structure_refinement 'SHELXL-2017/1 (Sheldrick, 2017)'
_computing_structure_solution SIR92
_diffrn_ambient_temperature 294(2)
_diffrn_measured_fraction_theta_full 1.000
_diffrn_measured_fraction_theta_max 0.936
_diffrn_measurement_device_type 'APEX II CCD diffractometer'
_diffrn_measurement_method 'omega scan'
_diffrn_radiation_type MoK\a
_diffrn_radiation_wavelength 0.71069
_diffrn_reflns_av_R_equivalents 0.0259
_diffrn_reflns_av_unetI/netI 0.0209
_diffrn_reflns_Laue_measured_fraction_full 1.000
_diffrn_reflns_Laue_measured_fraction_max 0.936
_diffrn_reflns_limit_h_max 14
_diffrn_reflns_limit_h_min -14
_diffrn_reflns_limit_k_max 18
_diffrn_reflns_limit_k_min -18
_diffrn_reflns_limit_l_max 15
_diffrn_reflns_limit_l_min -15
_diffrn_reflns_number 13642
_diffrn_reflns_point_group_measured_fraction_full 1.000
_diffrn_reflns_point_group_measured_fraction_max 0.936
_diffrn_reflns_theta_full 25.000
_diffrn_reflns_theta_max 31.593
_diffrn_reflns_theta_min 2.319
_exptl_absorpt_coefficient_mu 5.381
_exptl_absorpt_correction_type empirical
_exptl_absorpt_process_details
;
SADABS Area-Detector Absorption Correction Program, 
Bruker AXS Inc., Madison, Wisconsin, USA, 2000
Rint for all data  0.060 with corrections  0.023
;
_exptl_crystal_colour orange
_exptl_crystal_density_diffrn 2.090
_exptl_crystal_description prism
_exptl_crystal_F_000 776
_exptl_crystal_size_max 0.55
_exptl_crystal_size_mid 0.45
_exptl_crystal_size_min 0.20
_exptl_transmission_factor_max 1.000
_exptl_transmission_factor_min 0.678
_refine_diff_density_max 0.977
_refine_diff_density_min -0.829
_refine_diff_density_rms 0.092
_refine_ls_extinction_coef 0.0006(2)
_refine_ls_extinction_expression Fc^*^=kFc[1+0.001xFc^2^\l^3^/sin(2\q)]^-1/4^
_refine_ls_extinction_method 'SHELXL-2017/1 (Sheldrick 2017)'
_refine_ls_goodness_of_fit_ref 1.009
_refine_ls_hydrogen_treatment constr
_refine_ls_matrix_type full
_refine_ls_number_parameters 146
_refine_ls_number_reflns 4139
_refine_ls_number_restraints 0
_refine_ls_restrained_S_all 1.009
_refine_ls_R_factor_all 0.0388
_refine_ls_R_factor_gt 0.0292
_refine_ls_shift/su_max 0.003
_refine_ls_shift/su_mean 0.001
_refine_ls_structure_factor_coef Fsqd
_refine_ls_weighting_details 'w=1/[\s^2^(Fo^2^)+(0.0346P)^2^+1.7400P] where P=(Fo^2^+2Fc^2^)/3'
_refine_ls_weighting_scheme calc
_refine_ls_wR_factor_gt 0.0716
_refine_ls_wR_factor_ref 0.0757
_reflns_Friedel_coverage 0.000
_reflns_number_gt 3455
_reflns_number_total 4139
_reflns_threshold_expression 'I > 2\s(I)'
_cod_data_source_file c8nj00495a2.cif
_cod_data_source_block L2ICl
_cod_depositor_comments 'Adding full bibliography for 7057153--7057162.cif.'
_cod_database_code 7057153
_shelx_shelxl_version_number 2017/1
_shelx_space_group_comment
;
The symmetry employed for this shelxl refinement is uniquely defined
by the following loop, which should always be used as a source of
symmetry information in preference to the above space-group names.
They are only intended as comments.
;

loop_
_space_group_symop_operation_xyz
'x, y, z'
'-x+1/2, y+1/2, -z+1/2'
'-x, -y, -z'
'x-1/2, -y-1/2, z-1/2'

loop_
_atom_site_label
_atom_site_type_symbol
_atom_site_fract_x
_atom_site_fract_y
_atom_site_fract_z
_atom_site_U_iso_or_equiv
_atom_site_adp_type
_atom_site_occupancy
_atom_site_site_symmetry_order
_atom_site_calc_flag
_atom_site_refinement_flags_posn
_atom_site_refinement_flags_adp
I I -0.14843(2) 0.16133(2) -0.04601(2) 0.03720(7) Uani 1 1 d . .
Se Se 0.01917(4) 0.08941(4) -0.25159(3) 0.05420(11) Uani 1 1 d . .
Cl Cl -0.41673(10) 0.19136(8) -0.11201(13) 0.0617(3) Uani 1 1 d . .
C4 C 0.3365(4) 0.1266(3) 0.1938(4) 0.0590(10) Uani 1 1 d . .
H4 H 0.395773 0.134339 0.284487 0.071 Uiso 1 1 calc R U
C5 C 0.1898(4) 0.1438(3) 0.1458(4) 0.0509(8) Uani 1 1 d . .
H5 H 0.149956 0.164250 0.204804 0.061 Uiso 1 1 calc R U
C8 C 0.3009(5) 0.0418(4) -0.4379(4) 0.0619(10) Uani 1 1 d . .
H8 H 0.355894 0.080742 -0.471121 0.074 Uiso 1 1 calc R U
N N 0.1010(3) 0.13206(19) 0.0161(3) 0.0351(5) Uani 1 1 d . .
C1 C 0.1570(3) 0.1032(2) -0.0696(3) 0.0317(5) Uani 1 1 d . .
F F 0.3740(3) -0.1055(3) -0.5125(3) 0.0890(10) Uani 1 1 d . .
C3 C 0.3957(4) 0.0977(3) 0.1063(4) 0.0516(8) Uani 1 1 d . .
H3 H 0.495952 0.086460 0.137097 0.062 Uiso 1 1 calc R U
C2 C 0.3056(3) 0.0855(3) -0.0274(3) 0.0399(6) Uani 1 1 d . .
H2 H 0.343776 0.065786 -0.087929 0.048 Uiso 1 1 calc R U
C6 C 0.1418(3) 0.0281(3) -0.3256(3) 0.0387(6) Uani 1 1 d . .
C11 C 0.1425(4) -0.0764(3) -0.3376(4) 0.0511(8) Uani 1 1 d . .
H11 H 0.089968 -0.116528 -0.302953 0.061 Uiso 1 1 calc R U
C7 C 0.2217(5) 0.0875(3) -0.3763(4) 0.0548(9) Uani 1 1 d . .
H7 H 0.221775 0.157863 -0.368479 0.066 Uiso 1 1 calc R U
C9 C 0.2975(4) -0.0609(3) -0.4496(3) 0.0536(9) Uani 1 1 d . .
C10 C 0.2215(5) -0.1212(3) -0.4011(4) 0.0598(10) Uani 1 1 d . .
H10 H 0.222271 -0.191457 -0.410340 0.072 Uiso 1 1 calc R U

loop_
_atom_site_aniso_label
_atom_site_aniso_U_11
_atom_site_aniso_U_22
_atom_site_aniso_U_33
_atom_site_aniso_U_23
_atom_site_aniso_U_13
_atom_site_aniso_U_12
I 0.03829(11) 0.03407(10) 0.04587(12) 0.00252(7) 0.02403(9) 0.00290(7)
Se 0.03870(18) 0.0881(3) 0.03149(16) -0.00692(16) 0.01015(13) 0.01635(17)
Cl 0.0373(4) 0.0595(5) 0.0955(8) 0.0063(5) 0.0347(5) 0.0086(4)
C4 0.0447(19) 0.082(3) 0.0381(17) -0.0192(18) 0.0051(15) 0.0049(18)
C5 0.0468(18) 0.069(2) 0.0376(16) -0.0137(15) 0.0176(14) 0.0013(16)
C8 0.066(3) 0.075(3) 0.062(2) 0.000(2) 0.044(2) -0.003(2)
N 0.0363(12) 0.0363(11) 0.0345(12) -0.0033(9) 0.0166(10) 0.0018(10)
C1 0.0323(13) 0.0313(12) 0.0303(13) -0.0010(10) 0.0117(10) -0.0002(10)
F 0.0690(17) 0.130(3) 0.0753(17) -0.0289(17) 0.0372(15) 0.0253(16)
C3 0.0337(15) 0.067(2) 0.0468(18) -0.0139(16) 0.0090(14) 0.0036(15)
C2 0.0346(14) 0.0469(16) 0.0392(15) -0.0052(13) 0.0162(12) 0.0023(12)
C6 0.0368(14) 0.0509(17) 0.0266(13) -0.0032(12) 0.0114(11) 0.0009(12)
C11 0.054(2) 0.0496(19) 0.0510(19) -0.0036(15) 0.0229(16) -0.0089(15)
C7 0.071(2) 0.0479(19) 0.055(2) 0.0004(16) 0.036(2) -0.0018(17)
C9 0.0418(17) 0.080(3) 0.0371(16) -0.0131(16) 0.0143(14) 0.0114(17)
C10 0.066(2) 0.0461(19) 0.063(2) -0.0136(17) 0.022(2) 0.0044(18)

loop_
_atom_type_symbol
_atom_type_description
_atom_type_scat_dispersion_real
_atom_type_scat_dispersion_imag
_atom_type_scat_source
C C 0.0033 0.0016 'International Tables Vol C Tables 4.2.6.8 and 6.1.1.4'
H H 0.0000 0.0000 'International Tables Vol C Tables 4.2.6.8 and 6.1.1.4'
N N 0.0061 0.0033 'International Tables Vol C Tables 4.2.6.8 and 6.1.1.4'
F F 0.0171 0.0103 'International Tables Vol C Tables 4.2.6.8 and 6.1.1.4'
Cl Cl 0.1484 0.1585 'International Tables Vol C Tables 4.2.6.8 and 6.1.1.4'
Se Se -0.0929 2.2259 'International Tables Vol C Tables 4.2.6.8 and 6.1.1.4'
I I -0.4742 1.8119 'International Tables Vol C Tables 4.2.6.8 and 6.1.1.4'

loop_
_geom_angle_atom_site_label_1
_geom_angle_atom_site_label_2
_geom_angle_atom_site_label_3
_geom_angle
N I Cl 179.52(7)
C6 Se C1 99.77(12)
C5 C4 C3 119.0(3)
N C5 C4 122.0(3)
C9 C8 C7 119.0(4)
C1 N C5 119.5(3)
C1 N I 123.53(19)
C5 N I 116.9(2)
N C1 C2 121.3(3)
N C1 Se 115.5(2)
C2 C1 Se 123.3(2)
C4 C3 C2 119.5(3)
C3 C2 C1 118.6(3)
C11 C6 C7 119.7(3)
C11 C6 Se 119.4(3)
C7 C6 Se 120.7(3)
C6 C11 C10 119.9(4)
C8 C7 C6 119.7(4)
C10 C9 C8 123.0(3)
C10 C9 F 118.3(4)
C8 C9 F 118.7(4)
C9 C10 C11 118.7(4)

loop_
_geom_bond_atom_site_label_1
_geom_bond_atom_site_label_2
_geom_bond_distance
I N 2.336(3)
I Cl 2.5109(9)
Se C6 1.909(3)
Se C1 1.910(3)
C4 C5 1.360(5)
C4 C3 1.374(5)
C5 N 1.340(4)
C8 C9 1.356(6)
C8 C7 1.375(5)
N C1 1.334(4)
C1 C2 1.384(4)
F C9 1.358(4)
C3 C2 1.378(5)
C6 C11 1.380(5)
C6 C7 1.389(5)
C11 C10 1.385(6)
C9 C10 1.351(6)
